data_7012634
loop_
_publ_author_name
'Li-Yan Wang'
'Satoshi Igarashi'
'Yasuhiko Yukawa'
'Yoshimasa Hoshino'
'Olivier Roubeau'
'Guillem Arom\'i'
'Richard E. P. Winpenny'

_publ_section_title
;
 Synthesis, structure, and preliminary magnetic studies of
 unprecedented hexacopper(II) barrel clusters with spin ground state S=
 3
;
_journal_issue 11
_journal_name_full 'Dalton Trans.'
_journal_page_first 2318
_journal_page_last 2324
_journal_paper_doi 10.1039/b212494g
_journal_year 2003
_chemical_formula_moiety 'Na Cu6 (C5 H8 N O2)8,5(Cl O4),C H4 O, H2 O'
_chemical_formula_sum 'C41 H70 Cl5 Cu6 N8 Na O38'
_chemical_formula_weight 1864.57
_chemical_name_common
;
octa(prolinato)hexacopper(II)-
sodium perchrolate methanol water solvate
;
_space_group_IT_number 79
_symmetry_cell_setting tetragonal
_symmetry_Int_Tables_number 79
_symmetry_space_group_name_Hall 'I 4'
_symmetry_space_group_name_H-M 'I 4'
_atom_sites_solution_primary 'Patterson methods'
_atom_sites_solution_secondary 'Fourier difference'
_cell_angle_alpha 90
_cell_angle_beta 90
_cell_angle_gamma 90
_cell_formula_units_Z 2
_cell_length_a 13.708(1)
_cell_length_b 13.708
_cell_length_c 18.078(2)
_cell_measurement_reflns_used 25
_cell_measurement_temperature 296.2
_cell_measurement_theta_max 15.0
_cell_measurement_theta_min 14.5
_cell_volume 3397.0(5)
_computing_cell_refinement 'MSC/AFC Diffractometer Control'
_computing_data_collection 'MSC/AFC Diffractometer Control'
_computing_data_reduction 'teXsan Ver. 1.11'
_computing_publication_material 'teXsan Ver. 1.11'
_computing_structure_refinement 'teXsan Ver. 1.10'
_computing_structure_solution 'DIRDIF94 (PATTY)'
_diffrn_ambient_temperature 296.2
_diffrn_measured_fraction_theta_full 0.9987
_diffrn_measured_fraction_theta_max 0.9987
_diffrn_measurement_device_type 'Rigaku AFC7R'
_diffrn_measurement_method \w-2\q
_diffrn_radiation_monochromator graphite
_diffrn_radiation_type 'Mo K\a'
_diffrn_radiation_wavelength 0.7107
_diffrn_reflns_av_R_equivalents 0.018
_diffrn_reflns_limit_h_max 20
_diffrn_reflns_limit_h_min 0
_diffrn_reflns_limit_k_max 20
_diffrn_reflns_limit_k_min 0
_diffrn_reflns_limit_l_max 27
_diffrn_reflns_limit_l_min 0
_diffrn_reflns_number 3397
_diffrn_reflns_theta_full 32.54
_diffrn_reflns_theta_max 32.54
_diffrn_standards_decay_% 5.47
_diffrn_standards_interval_count 150
_diffrn_standards_number 3
_exptl_absorpt_coefficient_mu 2.148
_exptl_absorpt_correction_T_max 0.999
_exptl_absorpt_correction_T_min 0.940
_exptl_absorpt_correction_type psi-scan
_exptl_absorpt_process_details '(North, Phillips & Mathews, 1968)'
_exptl_crystal_colour blue
_exptl_crystal_density_diffrn 1.823
_exptl_crystal_density_method 'not measured'
_exptl_crystal_description prismatic
_exptl_crystal_F_000 1892.00
_exptl_crystal_size_max 0.300
_exptl_crystal_size_mid 0.300
_exptl_crystal_size_min 0.200
_refine_diff_density_max 0.45
_refine_diff_density_min -0.31
_refine_ls_abs_structure_details noref
_refine_ls_abs_structure_Flack noref
_refine_ls_extinction_coef 0.0004(4)
_refine_ls_extinction_method 'Zachariasen(1967) type 2 Gaussian isotropic'
_refine_ls_goodness_of_fit_ref 1.138
_refine_ls_hydrogen_treatment noref
_refine_ls_number_parameters 259
_refine_ls_number_reflns 1838
_refine_ls_R_factor_gt 0.0371
_refine_ls_shift/su_max 0.0579
_refine_ls_structure_factor_coef F
_refine_ls_weighting_details 'w = 1/[\s^2^(Fo) + 0.00093|Fo|^2^]'
_refine_ls_weighting_scheme calc
_refine_ls_wR_factor_ref 0.0509
_reflns_number_gt 1838
_reflns_number_total 3177
_reflns_threshold_expression F^2^>3.0\s(F^2^)
_cod_data_source_file b212494g.txt
_cod_data_source_block '[Na{Cu~6~(pro)~8~}](ClO~4~)~5~.MeOH.H~2~O'
_cod_depositor_comments
;
The following automatic conversions were performed:
data name '_exptl_cryst_f_000' replaced with '_exptl_crystal_F_000'
as specified in the replacement file
'/home/antanas/src/cod-tools/trunk/data/replacement-values/replacement_tags.lst'.

Automatic conversion script
Id: cif_correct_tags 4998 2017-03-02 13:24:31Z antanas 
;
_cod_original_cell_volume 3397.1(6)
_cod_original_formula_sum 'C41 H70 Cl5 Cu6 N8 Na O38 '
_cod_database_code 7012634

loop_
_symmetry_equiv_pos_as_xyz
x,y,z
-x,-y,z
-y,x,z
y,-x,z
1/2+x,1/2+y,1/2+z
1/2-x,1/2-y,1/2+z
1/2-y,1/2+x,1/2+z
1/2+y,1/2-x,1/2+z

loop_
_atom_site_label
_atom_site_type_symbol
_atom_site_fract_x
_atom_site_fract_y
_atom_site_fract_z
_atom_site_U_iso_or_equiv
_atom_site_adp_type
_atom_site_occupancy
_atom_site_calc_flag
_atom_site_refinement_flags
_atom_site_disorder_assembly
_atom_site_disorder_group
Cu(1) Cu 0.23469(4) 0.10579(4) 0.0000 0.0484(1) Uani 1.00 d . . .
Cu(2) Cu 0.0000 0.0000 0.19229(9) 0.0599(2) Uani 1.00 d S . .
Cu(3) Cu 0.0000 0.0000 -0.19553(9) 0.0521(2) Uani 1.00 d S . .
Cl(1) Cl 0.1395(1) 0.3532(1) 0.0103(3) 0.1093(8) Uani 1.00 d . . .
Cl(2) Cl 0.0291(5) -0.0968(5) 0.3788(3) 0.062(2) Uani 0.25 d P . .
Na Na 0.0000 0.0000 -0.0007(3) 0.0468(4) Uani 1.00 d S . .
O(1) O 0.1491(3) 0.0517(3) 0.0738(2) 0.0467(10) Uani 1.00 d . . .
O(2) O 0.1425(4) 0.0061(4) 0.1919(2) 0.072(1) Uani 1.00 d . . .
O(3) O 0.1373(3) 0.0776(3) -0.0749(2) 0.050(1) Uani 1.00 d . . .
O(4) O 0.1024(3) 0.1004(3) -0.1930(2) 0.065(1) Uani 1.00 d . . .
O(5) O 0.1488(6) 0.2703(5) 0.0535(7) 0.153(4) Uani 1.00 d . . .
O(6) O 0.0729(9) 0.313(1) -0.0407(8) 0.204(7) Uani 1.00 d . . .
O(7) O 0.2275(6) 0.3826(5) -0.0149(10) 0.180(5) Uani 1.00 d . . .
O(8) O 0.0860(5) 0.4295(4) 0.0425(5) 0.112(2) Uani 1.00 d . . .
O(9) O 0.0000 0.0000 0.3245(7) 0.107(2) Uani 1.00 d S . .
O(10) O -0.063(1) -0.123(2) 0.414(1) 0.19(1) Uani 0.50 d P . .
O(11) O 0.097(2) -0.163(2) 0.351(1) 0.118(10) Uani 0.25 d P . .
O(12) O 0.0000 0.0000 -0.3182(7) 0.107(2) Uani 1.00 d S . .
O(13) O 0.050(5) -0.094(3) -0.438(1) 0.18(2) Uani 0.25 d P . .
N(1) N 0.3363(4) 0.1072(4) 0.0790(3) 0.058(1) Uani 1.00 d . . .
N(2) N 0.3080(4) 0.1725(5) -0.0806(3) 0.069(2) Uani 1.00 d . . .
C(1) C 0.2937(5) 0.0601(5) 0.1474(3) 0.060(2) Uani 1.00 d . . .
C(2) C 0.3142(8) 0.1312(9) 0.2105(6) 0.103(4) Uani 1.00 d . . .
C(3) C 0.3976(8) 0.1896(9) 0.1819(7) 0.108(4) Uani 1.00 d . . .
C(4) C 0.3762(6) 0.2037(6) 0.1021(5) 0.079(2) Uani 1.00 d . . .
C(5) C 0.1869(5) 0.0374(5) 0.1364(3) 0.056(2) Uani 1.00 d . . .
C(6) C 0.2455(5) 0.1756(5) -0.1486(4) 0.062(2) Uani 1.00 d . . .
C(7) C 0.3091(8) 0.1392(9) -0.2100(6) 0.094(4) Uani 1.00 d . . .
C(8) C 0.389(1) 0.094(2) -0.1802(8) 0.212(8) Uani 1.00 d . . .
C(9) C 0.4032(6) 0.128(1) -0.1016(7) 0.128(5) Uani 1.00 d . . .
C(10) C 0.1548(4) 0.1139(4) -0.1377(3) 0.052(1) Uani 1.00 d . . .
C(11) C 0.06(1) 0.05(1) -0.361(2) 0.25(5) Uani 0.25 d P . .
H(1) H 0.3889 0.0681 0.0626 0.0695 Uiso 1.00 calc . . .
H(2) H 0.3275 -0.0002 0.1557 0.0739 Uiso 1.00 calc . . .
H(3) H 0.2603 0.1673 0.2208 0.1257 Uiso 1.00 calc . . .
H(4) H 0.3344 0.0929 0.2529 0.1257 Uiso 1.00 calc . . .
H(5) H 0.4006 0.2498 0.2061 0.1331 Uiso 1.00 calc . . .
H(6) H 0.4586 0.1557 0.1874 0.1331 Uiso 1.00 calc . . .
H(7) H 0.4343 0.2175 0.0748 0.0961 Uiso 1.00 calc . . .
H(8) H 0.3302 0.2535 0.0948 0.0961 Uiso 1.00 calc . . .
H(9) H 0.3209 0.2374 -0.0654 0.0827 Uiso 1.00 calc . . .
H(10) H 0.2268 0.2408 -0.1584 0.0741 Uiso 1.00 calc . . .
H(11) H 0.2743 0.0939 -0.2403 0.1099 Uiso 1.00 calc . . .
H(12) H 0.3305 0.1920 -0.2400 0.1099 Uiso 1.00 calc . . .
H(13) H 0.3796 0.0240 -0.1798 0.2583 Uiso 1.00 calc . . .
H(14) H 0.4464 0.1078 -0.2074 0.2583 Uiso 1.00 calc . . .
H(15) H 0.4554 0.1717 -0.0995 0.1562 Uiso 1.00 calc . . .
H(16) H 0.4179 0.0718 -0.0709 0.1562 Uiso 1.00 calc . . .

loop_
_atom_site_aniso_label
_atom_site_aniso_U_11
_atom_site_aniso_U_22
_atom_site_aniso_U_33
_atom_site_aniso_U_12
_atom_site_aniso_U_13
_atom_site_aniso_U_23
Cu(1) 0.0442(3) 0.0542(3) 0.0469(3) -0.0081(2) -0.0074(4) 0.0034(4)
Cu(2) 0.0767(7) 0.0767 0.0262(7) 0.0000 0.0000 0.0000
Cu(3) 0.0649(6) 0.0649 0.0266(6) 0.0000 0.0000 0.0000
Cl(1) 0.0601(8) 0.0443(6) 0.223(4) 0.0064(6) 0.025(2) 0.015(2)
Cl(2) 0.075(4) 0.066(3) 0.046(3) -0.003(3) 0.000(3) 0.001(3)
Na 0.051(1) 0.0509 0.039(1) 0.0000 0.0000 0.0000
O(1) 0.047(2) 0.051(2) 0.042(2) 0.002(2) -0.007(2) -0.001(2)
O(2) 0.079(3) 0.096(4) 0.041(2) -0.004(3) -0.006(2) 0.011(2)
O(3) 0.050(2) 0.058(2) 0.041(2) -0.009(2) -0.007(2) 0.012(2)
O(4) 0.070(3) 0.080(3) 0.044(2) -0.012(2) -0.008(2) 0.017(2)
O(5) 0.115(5) 0.075(4) 0.27(1) 0.009(4) 0.035(7) 0.054(6)
O(6) 0.134(9) 0.27(2) 0.21(1) 0.01(1) 0.035(10) -0.07(1)
O(7) 0.100(5) 0.083(4) 0.36(2) 0.004(4) 0.103(9) 0.046(8)
O(8) 0.090(4) 0.051(3) 0.193(8) -0.003(2) 0.028(5) -0.003(4)
O(9) 0.141(8) 0.1411 0.039(6) 0.0000 0.0000 0.0000
O(10) 0.12(1) 0.22(3) 0.22(2) 0.08(1) 0.07(1) 0.14(2)
O(11) 0.14(2) 0.14(2) 0.07(1) 0.11(2) 0.02(1) 0.00(1)
O(12) 0.141(8) 0.1407 0.038(6) 0.0000 0.0000 0.0000
O(13) 0.35(8) 0.15(3) 0.04(1) -0.05(4) 0.01(2) -0.01(2)
N(1) 0.051(3) 0.057(3) 0.066(3) 0.004(2) -0.012(2) -0.011(2)
N(2) 0.060(3) 0.082(4) 0.066(3) -0.027(3) -0.003(3) 0.017(3)
C(1) 0.066(3) 0.066(4) 0.047(3) 0.009(3) -0.023(3) -0.004(2)
C(2) 0.081(6) 0.16(1) 0.068(6) -0.006(6) -0.033(5) -0.034(6)
C(3) 0.090(6) 0.119(8) 0.117(8) -0.001(6) -0.043(6) -0.049(6)
C(4) 0.060(4) 0.073(4) 0.105(6) -0.005(3) -0.025(4) -0.034(4)
C(5) 0.067(4) 0.054(3) 0.046(3) 0.005(3) -0.008(3) 0.000(2)
C(6) 0.057(3) 0.075(4) 0.054(3) -0.005(3) 0.007(3) 0.014(3)
C(7) 0.088(7) 0.116(8) 0.077(6) 0.008(6) 0.012(5) -0.001(5)
C(8) 0.12(1) 0.43(3) 0.083(8) 0.13(2) 0.011(7) -0.02(1)
C(9) 0.052(5) 0.23(2) 0.107(8) -0.011(7) 0.013(5) 0.050(9)
C(10) 0.054(3) 0.058(3) 0.045(2) -0.002(2) -0.001(2) 0.007(2)
C(11) 0.3(1) 0.4(1) 0.05(2) -0.14(8) 0.05(5) 0.08(6)

loop_
_atom_type_symbol
_atom_type_description
_atom_type_scat_dispersion_real
_atom_type_scat_dispersion_imag
_atom_type_scat_source
Cu Cu 0.320 1.265
;International Tables for Crystallography
(1992, Vol. C, Tables 4.2.6.8 and 6.1.1.1)
;
Na Na 0.036 0.025
;International Tables for Crystallography
(1992, Vol. C, Tables 4.2.6.8 and 6.1.1.1)
;
Cl Cl 0.148 0.159
;International Tables for Crystallography
(1992, Vol. C, Tables 4.2.6.8 and 6.1.1.1)
;
O O 0.011 0.006
;International Tables for Crystallography
(1992, Vol. C, Tables 4.2.6.8 and 6.1.1.1)
;
N N 0.006 0.003
;International Tables for Crystallography
(1992, Vol. C, Tables 4.2.6.8 and 6.1.1.1)
;
C C 0.003 0.002
;International Tables for Crystallography
(1992, Vol. C, Tables 4.2.6.8 and 6.1.1.1)
;
H H 0.000 0.000
;International Tables for Crystallography
(1992, Vol. C, Table 6.1.1.2)
;

loop_
_geom_angle_atom_site_label_1
_geom_angle_atom_site_label_2
_geom_angle_atom_site_label_3
_geom_angle
_geom_angle_site_symmetry_1
_geom_angle_site_symmetry_2
_geom_angle_site_symmetry_3
_geom_angle_publ_flag
O(1) Cu(1) O(3) 89.3(1) . . . yes
O(1) Cu(1) N(1) 86.2(2) . . . yes
O(1) Cu(1) N(2) 172.3(2) . . . yes
O(1) Cu(1) O(5) 79.0(2) . . . yes
O(1) Cu(1) O(6) 94.6(4) . . 4_555 yes
O(3) Cu(1) N(1) 169.1(2) . . . yes
O(3) Cu(1) N(2) 85.9(2) . . . yes
O(3) Cu(1) O(5) 96.6(3) . . . yes
O(3) Cu(1) O(6) 84.7(3) . . 4_555 yes
N(1) Cu(1) N(2) 99.6(2) . . . yes
N(1) Cu(1) O(5) 92.3(3) . . . yes
N(1) Cu(1) O(6) 85.8(3) . . 4_555 yes
N(2) Cu(1) O(5) 95.6(3) . . . yes
N(2) Cu(1) O(6) 90.9(4) . . 4_555 yes
O(5) Cu(1) O(6) 173.4(4) . . 4_555 yes
O(2) Cu(2) O(2) 179.6(3) . . 2_555 yes
O(2) Cu(2) O(2) 89.999(1) . . 3_555 yes
O(2) Cu(2) O(2) 89.999(1) . . 4_555 no
O(2) Cu(2) O(9) 90.2(1) . . . yes
O(2) Cu(2) O(2) 89.999(1) 2_555 . 3_555 no
O(2) Cu(2) O(2) 89.999(1) 2_555 . 4_555 no
O(2) Cu(2) O(9) 90.2(1) 2_555 . . no
O(2) Cu(2) O(2) 179.6(3) 3_555 . 4_555 no
O(2) Cu(2) O(9) 90.2(1) 3_555 . . no
O(2) Cu(2) O(9) 90.2(1) 4_555 . . no
O(4) Cu(3) O(4) 177.3(2) . . 2_555 yes
O(4) Cu(3) O(4) 89.968(7) . . 3_555 yes
O(4) Cu(3) O(4) 89.968(7) . . 4_555 no
O(4) Cu(3) O(12) 91.4(1) . . . yes
O(4) Cu(3) O(4) 89.968(7) 2_555 . 3_555 no
O(4) Cu(3) O(4) 89.968(7) 2_555 . 4_555 no
O(4) Cu(3) O(12) 91.4(1) 2_555 . . no
O(4) Cu(3) O(4) 177.3(2) 3_555 . 4_555 no
O(4) Cu(3) O(12) 91.4(1) 3_555 . . no
O(4) Cu(3) O(12) 91.4(1) 4_555 . . no
O(5) Cl(1) O(6) 96.4(9) . . . no
O(5) Cl(1) O(7) 110.6(6) . . . no
O(5) Cl(1) O(8) 115.2(7) . . . no
O(6) Cl(1) O(7) 118(1) . . . no
O(6) Cl(1) O(8) 102.9(6) . . . no
O(7) Cl(1) O(8) 112.5(5) . . . no
O(9) Cl(2) O(10) 104.2(8) . . . no
O(9) Cl(2) O(10) 101.7(8) . . 3_555 no
O(9) Cl(2) O(11) 117(1) . . . no
O(10) Cl(2) O(10) 128(2) . . 3_555 no
O(10) Cl(2) O(11) 125(1) . . . no
O(10) Cl(2) O(11) 77(1) 3_555 . . no
O(1) Na O(1) 116.1(3) . . 2_555 yes
O(1) Na O(1) 73.7(1) . . 3_555 yes
O(1) Na O(1) 73.7(1) . . 4_555 no
O(1) Na O(3) 64.5(1) . . . yes
O(1) Na O(3) 171.2(1) . . 2_555 yes
O(1) Na O(3) 114.1(1) . . 3_555 yes
O(1) Na O(3) 98.6(1) . . 4_555 yes
O(1) Na O(1) 73.7(1) 2_555 . 3_555 no
O(1) Na O(1) 73.7(1) 2_555 . 4_555 no
O(1) Na O(3) 171.2(1) 2_555 . . no
O(1) Na O(3) 64.5(1) 2_555 . 2_555 no
O(1) Na O(3) 98.6(1) 2_555 . 3_555 no
O(1) Na O(3) 114.1(1) 2_555 . 4_555 no
O(1) Na O(1) 116.1(3) 3_555 . 4_555 no
O(1) Na O(3) 98.6(1) 3_555 . . no
O(1) Na O(3) 114.1(1) 3_555 . 2_555 no
O(1) Na O(3) 64.5(1) 3_555 . 3_555 no
O(1) Na O(3) 171.2(1) 3_555 . 4_555 no
O(1) Na O(3) 114.1(1) 4_555 . . no
O(1) Na O(3) 98.6(1) 4_555 . 2_555 no
O(1) Na O(3) 171.2(1) 4_555 . 3_555 no
O(1) Na O(3) 64.5(1) 4_555 . 4_555 no
O(3) Na O(3) 116.4(3) . . 2_555 yes
O(3) Na O(3) 73.9(1) . . 3_555 yes
O(3) Na O(3) 73.9(1) . . 4_555 no
O(3) Na O(3) 73.9(1) 2_555 . 3_555 no
O(3) Na O(3) 73.9(1) 2_555 . 4_555 no
O(3) Na O(3) 116.4(3) 3_555 . 4_555 no
Cu(1) O(1) Na 103.2(2) . . . no
Cu(1) O(1) C(5) 115.6(4) . . . no
Na O(1) C(5) 139.6(4) . . . no
Cu(2) O(2) C(5) 120.3(4) . . . no
Cu(1) O(3) Na 103.0(2) . . . no
Cu(1) O(3) C(10) 114.7(4) . . . no
Na O(3) C(10) 141.2(4) . . . no
Cu(3) O(4) C(10) 122.3(4) . . . no
Cu(3) O(12) C(11) 126(2) . . . no
Cu(3) O(12) C(11) 126(2) . . 2_555 no
Cu(3) O(12) C(11) 126(2) . . 3_555 no
Cu(3) O(12) C(11) 126(2) . . 4_555 no
Cu(1) N(1) C(1) 108.2(3) . . . no
Cu(1) N(1) C(4) 117.7(5) . . . no
Cu(1) N(1) H(1) 107.6 . . . no
C(1) N(1) C(4) 107.0(6) . . . no
C(1) N(1) H(1) 107.9 . . . no
C(4) N(1) H(1) 108.1 . . . no
Cu(1) N(2) C(6) 108.9(4) . . . no
Cu(1) N(2) C(9) 116.3(6) . . . no
Cu(1) N(2) H(9) 108.3 . . . no
C(6) N(2) C(9) 107.6(7) . . . no
C(6) N(2) H(9) 108.6 . . . no
C(9) N(2) H(9) 106.9 . . . no
N(1) C(1) C(2) 105.5(7) . . . no
N(1) C(1) C(5) 110.8(4) . . . no
N(1) C(1) H(2) 108.1 . . . no
C(2) C(1) C(5) 114.1(6) . . . no
C(2) C(1) H(2) 110.1 . . . no
C(5) C(1) H(2) 108.1 . . . no
C(1) C(2) C(3) 103.0(8) . . . no
C(1) C(2) H(3) 110.6 . . . no
C(1) C(2) H(4) 107.3 . . . no
C(3) C(2) H(3) 113.7 . . . no
C(3) C(2) H(4) 110.3 . . . no
H(3) C(2) H(4) 111.5 . . . no
C(2) C(3) C(4) 104.8(7) . . . no
C(2) C(3) H(5) 110.3 . . . no
C(2) C(3) H(6) 111.9 . . . no
C(4) C(3) H(5) 110.3 . . . no
C(4) C(3) H(6) 109.5 . . . no
H(5) C(3) H(6) 109.8 . . . no
N(1) C(4) C(3) 103.2(8) . . . no
N(1) C(4) H(7) 109.8 . . . no
N(1) C(4) H(8) 111.1 . . . no
C(3) C(4) H(7) 111.3 . . . no
C(3) C(4) H(8) 111.3 . . . no
H(7) C(4) H(8) 110.0 . . . no
O(1) C(5) O(2) 125.0(6) . . . no
O(1) C(5) C(1) 119.0(5) . . . no
O(2) C(5) C(1) 116.0(5) . . . no
N(2) C(6) C(7) 105.4(7) . . . no
N(2) C(6) C(10) 110.3(5) . . . no
N(2) C(6) H(10) 109.6 . . . no
C(7) C(6) C(10) 112.8(7) . . . no
C(7) C(6) H(10) 109.4 . . . no
C(10) C(6) H(10) 109.2 . . . no
C(6) C(7) C(8) 109.0(9) . . . no
C(6) C(7) H(11) 110.6 . . . no
C(6) C(7) H(12) 110.5 . . . no
C(8) C(7) H(11) 109.2 . . . no
C(8) C(7) H(12) 108.7 . . . no
H(11) C(7) H(12) 108.8 . . . no
C(7) C(8) C(9) 109(1) . . . no
C(7) C(8) H(13) 110.2 . . . no
C(7) C(8) H(14) 111.7 . . . no
C(9) C(8) H(13) 108.7 . . . no
C(9) C(8) H(14) 108.6 . . . no
H(13) C(8) H(14) 108.5 . . . no
N(2) C(9) C(8) 104.8(9) . . . no
N(2) C(9) H(15) 114.0 . . . no
N(2) C(9) H(16) 111.1 . . . no
C(8) C(9) H(15) 109.8 . . . no
C(8) C(9) H(16) 108.1 . . . no
H(15) C(9) H(16) 108.9 . . . no
O(3) C(10) O(4) 123.6(5) . . . no
O(3) C(10) C(6) 119.4(5) . . . no
O(4) C(10) C(6) 116.9(5) . . . no

loop_
_geom_bond_atom_site_label_1
_geom_bond_atom_site_label_2
_geom_bond_distance
_geom_bond_site_symmetry_1
_geom_bond_site_symmetry_2
_geom_bond_publ_flag
Cu(1) O(1) 1.926(4) . . yes
Cu(1) O(3) 1.940(4) . . yes
Cu(1) N(1) 1.995(5) . . yes
Cu(1) N(2) 1.992(5) . . yes
Cu(1) O(5) 2.721(9) . . yes
Cu(1) O(6) 2.78(1) . 4_555 yes
Cu(2) O(2) 1.955(5) . . yes
Cu(2) O(2) 1.955(5) . 2_555 no
Cu(2) O(2) 1.955(5) . 3_555 no
Cu(2) O(2) 1.955(5) . 4_555 no
Cu(2) O(9) 2.39(1) . . yes
Cu(3) O(4) 1.967(4) . . yes
Cu(3) O(4) 1.967(4) . 2_555 no
Cu(3) O(4) 1.967(4) . 3_555 no
Cu(3) O(4) 1.967(4) . 4_555 no
Cu(3) O(12) 2.22(1) . . yes
Cl(1) O(5) 1.386(9) . . no
Cl(1) O(6) 1.41(1) . . no
Cl(1) O(7) 1.352(8) . . no
Cl(1) O(8) 1.405(7) . . no
Cl(2) O(9) 1.698(10) . . no
Cl(2) O(10) 1.46(2) . . no
Cl(2) O(10) 1.51(2) . 3_555 no
Cl(2) O(11) 1.39(2) . . no
Na O(1) 2.549(5) . . yes
Na O(1) 2.549(5) . 2_555 no
Na O(1) 2.549(5) . 3_555 no
Na O(1) 2.549(5) . 4_555 no
Na O(3) 2.543(6) . . yes
Na O(3) 2.543(6) . 2_555 no
Na O(3) 2.543(6) . 3_555 no
Na O(3) 2.543(6) . 4_555 no
O(1) C(5) 1.259(7) . . no
O(2) C(5) 1.250(7) . . no
O(3) C(10) 1.264(7) . . no
O(4) C(10) 1.244(7) . . no
O(12) C(11) 1.30(5) . . no
O(12) C(11) 1.30(5) . 2_555 no
O(12) C(11) 1.30(5) . 3_555 no
O(12) C(11) 1.30(5) . 4_555 no
N(1) C(1) 1.512(9) . . no
N(1) C(4) 1.491(9) . . no
N(1) H(1) 0.946 . . no
N(2) C(6) 1.498(9) . . no
N(2) C(9) 1.49(1) . . no
N(2) H(9) 0.947 . . no
C(1) C(2) 1.53(1) . . no
C(1) C(5) 1.510(9) . . no
C(1) H(2) 0.959 . . no
C(2) C(3) 1.49(2) . . no
C(2) H(3) 0.908 . . no
C(2) H(4) 0.969 . . no
C(3) C(4) 1.49(2) . . no
C(3) H(5) 0.934 . . no
C(3) H(6) 0.962 . . no
C(4) H(7) 0.955 . . no
C(4) H(8) 0.939 . . no
C(6) C(7) 1.50(1) . . no
C(6) C(10) 1.516(9) . . no
C(6) H(10) 0.947 . . no
C(7) C(8) 1.37(2) . . no
C(7) H(11) 0.956 . . no
C(7) H(12) 0.952 . . no
C(8) C(9) 1.51(2) . . no
C(8) H(13) 0.966 . . no
C(8) H(14) 0.945 . . no
C(9) H(15) 0.930 . . no
C(9) H(16) 0.976 . . no

loop_
_geom_contact_atom_site_label_1
_geom_contact_atom_site_label_2
_geom_contact_distance
_geom_contact_site_symmetry_1
_geom_contact_site_symmetry_2
_geom_contact_publ_flag
Cu(1) Cu(1) 4.9906(8) . 3_555 yes
Cu(1) Cu(1) 4.9906(7) . 4_555 no
Cu(1) Cu(2) 4.953(1) . . yes
Cu(1) Cu(3) 4.995(1) . . yes
Cu(1) Cu(1) 7.058(1) . 2_555 yes
Cu(2) Cu(3) 7.011(1) . . yes
Cu(1) Na 3.5289(6) . . yes
Cu(2) Na 3.490(7) . . yes
Cu(3) Na 3.521(7) . . yes
